data_7251784
loop_
_publ_author_name
'Snisha, Kallivalappil'
'Karthikeyan, Mano Chitra'
'Bhuvanesh, Nattamai'
'Arockiam, Antony Joseph Velanganni'
'Karvembu, Ramasamy'

_publ_section_title
;
 Synthesis of sulfanyl derivatives of 1,2,4-triazoles via an acid
 catalyzed intramolecular cyclization of isothiosemicarbazones: structural
 characterization, E/Z isomerism, mechanistic insights and in vitro
 cytotoxicity
;
_journal_issue 15
_journal_name_full 'RSC Advances'
_journal_page_first 13433
_journal_page_last 13446
_journal_paper_doi 10.1039/D6RA00822D
_journal_volume 16
_journal_year 2026
_chemical_formula_moiety 'C17 H17 N3 O S'
_chemical_formula_sum 'C17 H17 N3 O S'
_chemical_formula_weight 311.39
_space_group_crystal_system monoclinic
_space_group_IT_number 15
_space_group_name_Hall '-C 2yc'
_space_group_name_H-M_alt 'C 1 2/c 1'
_atom_sites_solution_hydrogens geom
_atom_sites_solution_primary dual
_audit_creation_date 2024-10-22
_audit_creation_method
;
Olex2 1.5
(compiled 2023.08.24 svn.re1ec1418 for OlexSys, GUI svn.r6817)
;
_audit_update_record
;
2025-11-28 deposited with the CCDC.	2026-03-04 downloaded from the CCDC.
;
_cell_angle_alpha 90
_cell_angle_beta 93.1190(10)
_cell_angle_gamma 90
_cell_formula_units_Z 8
_cell_length_a 35.0245(3)
_cell_length_b 8.18130(10)
_cell_length_c 10.79360(10)
_cell_measurement_reflns_used 19227
_cell_measurement_temperature 100.0(4)
_cell_measurement_theta_max 79.1950
_cell_measurement_theta_min 2.4580
_cell_volume 3088.28(5)
_computing_cell_refinement 'CrysAlisPro 1.171.43.98a (Rigaku OD, 2023)'
_computing_data_collection 'CrysAlisPro system (CCD 43.128a 64-bit (release 20-06-2024))'
_computing_data_reduction 'CrysAlisPro 1.171.43.98a (Rigaku OD, 2023)'
_computing_molecular_graphics 'Olex2 1.5 (Dolomanov et al., 2009)'
_computing_publication_material 'Olex2 1.5 (Dolomanov et al., 2009)'
_computing_structure_refinement 'SHELXL 2019/1 (Sheldrick, 2015)'
_computing_structure_solution 'SHELXT 2018/2 (Sheldrick, 2018)'
_diffrn_ambient_environment N~2~
_diffrn_ambient_temperature 100.0(4)
_diffrn_detector 'Hybrid Pixel Array Detector'
_diffrn_detector_area_resol_mean 10.0000
_diffrn_detector_type HyPix
_diffrn_measured_fraction_theta_full 1.000
_diffrn_measured_fraction_theta_max 0.997
_diffrn_measurement_details
;
List of Runs (angles in degrees, time in seconds):

  # Type    Start    End  Width  t~exp~   \w     \q     \k     \f   Frames
#--------------------------------------------------------------------------
  1  \w     49.00  74.00   0.50    0.20    --  113.25-125.00 120.00   50
  2  \w     67.00  93.00   0.50    0.20    --  113.25-125.00  90.00   52
  3  \w     64.00  89.00   0.50    0.20    --  113.25-125.00  60.00   50
  4  \w     45.00  84.00   0.50    0.20    --  113.25-125.00  30.00   78
  5  \w     44.00 106.00   0.50    0.20    --  113.25 -95.00  90.00  124
  6  \w     53.00  79.00   0.50    0.20    --  113.25 -95.00 120.00   52
  7  \w     43.00  74.00   0.50    0.20    --  113.25 -95.00 150.00   62
  8  \w     50.00  76.00   0.50    0.20    --  113.25 -95.00  60.00   52
  9  \w     43.00  69.00   0.50    0.20    --  113.25 -95.00 -60.00   52
 10  \w     45.00  94.00   0.50    0.20    --  113.25-125.00-120.00   98
 11  \w     44.00 106.00   0.50    0.20    --  113.25 -95.00-120.00  124
 12  \w     43.00  84.00   0.50    0.20    --  113.25 -88.00 -99.18   82
 13  \w     95.00 125.00   0.50    0.20    --  113.25 -88.00 -99.18   60
 14  \w     95.00 121.00   0.50    0.20    --  113.25 -88.00-172.80   52
 15  \w    -21.00  75.00   0.50    0.05    --   47.48 -87.00 -48.00  192
 16  \w    -21.00  75.00   0.50    0.05    --   47.48 -87.00 -48.00  192
 17  \w     42.00  98.00   0.50    0.20    --  113.25 -88.00  97.11  112
 18  \w     93.00 119.00   0.50    0.20    --  113.25 -84.00   3.90   52
 19  \w     42.00 141.00   0.50    0.20    --  113.25 -87.00 -48.00  198
 20  \w     86.00 132.00   0.50    0.20    --  113.25 -77.00 -60.00   92
 21  \w    111.00 136.00   0.50    0.20    --  113.25 -77.00 -30.00   50
 22  \w     65.00  91.00   0.50    0.20    --  113.25 -77.00   0.00   52
 23  \w     65.00  91.00   0.50    0.20    --  113.25 -77.00 -30.00   52
 24  \w     66.00 135.00   0.50    0.20    --  113.25 -76.00-128.31  138
 25  \w     46.00  74.00   0.50    0.20    --  113.25 -61.00 -90.00   56
 26  \w     47.00  72.00   0.50    0.20    --  113.25 -61.00 -60.00   50
 27  \w    -27.00  12.00   0.50    0.05    --   47.48 -19.00 -60.00   78
 28  \w    -27.00  12.00   0.50    0.05    --   47.48 -19.00-120.00   78
 29  \w     42.00  71.00   0.50    0.20    --  113.25 -61.00   0.00   58
 30  \w     44.00  75.00   0.50    0.20    --  113.25 -61.00  30.00   62
 31  \w     43.00  71.00   0.50    0.20    --  113.25 -61.00  90.00   56
 32  \w    115.00 141.00   0.50    0.20    --  113.25  77.00 120.00   52
 33  \w    139.00 175.00   0.50    0.20    --  113.25  77.00 150.00   72
 34  \w    148.00 177.00   0.50    0.20    --  113.25  77.00  90.00   58
 35  \w    107.00 140.00   0.50    0.20    --  113.25  61.00  30.00   66
 36  \w    115.00 160.00   0.50    0.20    --  113.25  77.00 -60.00   90
 37  \w    106.00 178.00   0.50    0.20    --  113.25  61.00   0.00  144
 38  \w    106.00 175.00   0.50    0.20    --  113.25  61.00 -90.00  138
 39  \w    107.00 144.00   0.50    0.20    --  113.25  61.00-150.00   74
 40  \w    107.00 143.00   0.50    0.20    --  113.25  61.00-180.00   72
 41  \w    119.00 160.00   0.50    0.20    --  113.25  77.00-150.00   82
 42  \w    126.00 175.00   0.50    0.20    --  113.25  77.00-180.00   98
 43  \w    144.00 170.00   0.50    0.20    --  113.25  45.00-150.00   52
 44  \w    147.00 178.00   0.50    0.20    --  113.25  30.00 -60.00   62
 45  \w    134.00 167.00   0.50    0.20    --  113.25  15.00 -90.00   66
 46  \w    102.00 137.00   0.50    0.20    --  113.25  45.00  30.00   70
 47  \w    104.00 178.00   0.50    0.20    --  113.25  45.00 150.00  148
 48  \w    103.00 163.00   0.50    0.20    --  113.25  45.00 120.00  120
 49  \w    104.00 147.00   0.50    0.20    --  113.25  30.00  60.00   86
 50  \w    125.00 150.00   0.50    0.20    --  113.25  15.00  30.00   50
 51  \w    128.00 154.00   0.50    0.20    --  113.25  15.00  90.00   52
 52  \w    145.00 176.00   0.50    0.20    --  113.25  15.00-120.00   62
 53  \w    100.00 176.00   0.50    0.20    --  113.25  15.00-120.00  152
 54  \w    101.00 134.00   0.50    0.20    --  113.25  15.00-150.00   66
 55  \w    139.00 165.00   0.50    0.20    --  113.25  15.00-180.00   52
 56  \w    106.00 131.00   0.50    0.20    --  113.25 125.00 -90.00   50
 57  \w    135.00 166.00   0.50    0.20    --  113.25 125.00 -90.00   62
 58  \w    153.00 178.00   0.50    0.20    --  113.25 125.00 120.00   50
 59  \w    152.00 177.00   0.50    0.20    --  113.25 125.00 150.00   50
 60  \w    123.00 148.00   0.50    0.20    --  113.25 125.00 150.00   50
 61  \w    102.00 139.00   0.50    0.20    --  113.25 125.00 120.00   74
 62  \w    101.00 178.00   0.50    0.20    --  113.25  87.00  68.00  154
 63  \w    110.00 158.00   0.50    0.20    --  113.25 125.00 -60.00   96
 64  \w    -12.00  28.00   0.50    0.05    --  -47.48  19.00-120.00   80
 65  \w    -39.00  26.00   0.50    0.05    --  -47.48  38.00-180.00  130
 66  \w    -39.00  26.00   0.50    0.05    --  -47.48  38.00 -90.00  130
 67  \w    -75.00  25.00   0.50    0.05    --  -47.48  87.00  68.00  200
 68  \w   -119.00 -19.00   0.50    0.20    --  -91.75  87.00  68.00  200
 69  \w   -120.00 -34.00   0.50    0.05    --  -47.48 -38.00 150.00  172
 70  \w   -163.00 -79.00   0.50    0.20    --  -91.75 -87.00 -48.00  168
;
_diffrn_measurement_device 'four-circle diffractometer'
_diffrn_measurement_device_type 'XtaLAB Synergy, Dualflex, HyPix'
_diffrn_measurement_method '\w scans'
_diffrn_orient_matrix_type 'CrysAlisPro convention (1999,Acta A55,543-557)'
_diffrn_orient_matrix_UB_11 -0.0087010000
_diffrn_orient_matrix_UB_12 0.1662707000
_diffrn_orient_matrix_UB_13 -0.0623967000
_diffrn_orient_matrix_UB_21 0.0431260000
_diffrn_orient_matrix_UB_22 0.0292037000
_diffrn_orient_matrix_UB_23 -0.0112032000
_diffrn_orient_matrix_UB_31 -0.0022172000
_diffrn_orient_matrix_UB_32 -0.0833945000
_diffrn_orient_matrix_UB_33 -0.1281245000
_diffrn_radiation_monochromator mirror
_diffrn_radiation_probe x-ray
_diffrn_radiation_type 'Cu K\a'
_diffrn_radiation_wavelength 1.54184
_diffrn_reflns_av_R_equivalents 0.0443
_diffrn_reflns_av_unetI/netI 0.0236
_diffrn_reflns_Laue_measured_fraction_full 1.000
_diffrn_reflns_Laue_measured_fraction_max 0.997
_diffrn_reflns_limit_h_max 44
_diffrn_reflns_limit_h_min -44
_diffrn_reflns_limit_k_max 10
_diffrn_reflns_limit_k_min -10
_diffrn_reflns_limit_l_max 12
_diffrn_reflns_limit_l_min -13
_diffrn_reflns_number 32973
_diffrn_reflns_point_group_measured_fraction_full 1.000
_diffrn_reflns_point_group_measured_fraction_max 0.997
_diffrn_reflns_theta_full 67.684
_diffrn_reflns_theta_max 80.135
_diffrn_reflns_theta_min 2.527
_diffrn_source 'micro-focus sealed X-ray tube'
_diffrn_source_current '1 mA'
_diffrn_source_type 'PhotonJet (Cu) X-ray Source'
_diffrn_source_voltage '50 kV'
_exptl_absorpt_coefficient_mu 1.899
_exptl_absorpt_correction_T_max 1.00000
_exptl_absorpt_correction_T_min 0.78873
_exptl_absorpt_correction_type multi-scan
_exptl_absorpt_process_details
;
CrysAlisPro 1.171.43.98a (Rigaku Oxford Diffraction, 2023)
Empirical absorption correction using spherical harmonics,
implemented in SCALE3 ABSPACK scaling algorithm.
;
_exptl_crystal_colour colourless
_exptl_crystal_colour_primary colourless
_exptl_crystal_density_diffrn 1.339
_exptl_crystal_description block
_exptl_crystal_F_000 1312
_exptl_crystal_size_max 0.212
_exptl_crystal_size_mid 0.104
_exptl_crystal_size_min 0.064
_refine_diff_density_max 0.239
_refine_diff_density_min -0.333
_refine_diff_density_rms 0.051
_refine_ls_extinction_method none
_refine_ls_goodness_of_fit_ref 1.108
_refine_ls_hydrogen_treatment constr
_refine_ls_matrix_type full
_refine_ls_number_parameters 201
_refine_ls_number_reflns 3365
_refine_ls_number_restraints 0
_refine_ls_restrained_S_all 1.108
_refine_ls_R_factor_all 0.0381
_refine_ls_R_factor_gt 0.0367
_refine_ls_shift/su_max 0.002
_refine_ls_shift/su_mean 0.000
_refine_ls_structure_factor_coef Fsqd
_refine_ls_weighting_details 'w=1/[\s^2^(Fo^2^)+(0.0445P)^2^+3.0571P] where P=(Fo^2^+2Fc^2^)/3'
_refine_ls_weighting_scheme calc
_refine_ls_wR_factor_gt 0.0972
_refine_ls_wR_factor_ref 0.0982
_reflns_Friedel_coverage 0.000
_reflns_number_gt 3175
_reflns_number_total 3365
_reflns_threshold_expression 'I > 2\s(I)'
_cod_data_source_file d6ra00822d2.cif
_cod_data_source_block rk_skvtl2me
_cod_database_code 7251784
_shelx_shelxl_version_number 2019/1
_chemical_oxdiff_formula 'C17  H19  N3  O1  S1  '
_shelx_space_group_comment
;
The symmetry employed for this shelxl refinement is uniquely defined
by the following loop, which should always be used as a source of
symmetry information in preference to the above space-group names.
They are only intended as comments.
;
_shelx_estimated_absorpt_t_max 0.888
_shelx_estimated_absorpt_t_min 0.689
_olex2_refinement_description
;
1. Fixed Uiso
 At 1.2 times of:
  All C(H) groups, All C(H,H) groups
 At 1.5 times of:
  All C(H,H,H) groups
2.a Secondary CH2 refined with riding coordinates:
 C11(H11A,H11B)
2.b Aromatic/amide H refined with riding coordinates:
 C13(H13), C5(H5), C14(H14), C6(H6), C3(H3), C15(H15), C2(H2), C17(H17),
 C16(H16)
2.c Idealised Me refined as rotating group:
 C10(H10A,H10B,H10C), C7(H7A,H7B,H7C)
;
_olex2_exptl_crystal_mounting_method 'The crystal was mounted on a MITIGEN holder'
_olex2_submission_original_sample_id RKB_241022_Sc_SKVTL2Me
_olex2_submission_special_instructions 'No special instructions were received'
_oxdiff_exptl_absorpt_empirical_details
;
Empirical correction (ABSPACK) includes:
- Absorption correction using spherical harmonics
- Frame scaling
- Detector area scaling
;
_oxdiff_exptl_absorpt_empirical_full_max 1.455
_oxdiff_exptl_absorpt_empirical_full_min 0.709

loop_
_space_group_symop_operation_xyz
'x, y, z'
'-x, y, -z+1/2'
'x+1/2, y+1/2, z'
'-x+1/2, y+1/2, -z+1/2'
'-x, -y, -z'
'x, -y, z-1/2'
'-x+1/2, -y+1/2, -z'
'x+1/2, -y+1/2, z-1/2'

loop_
_atom_site_label
_atom_site_type_symbol
_atom_site_fract_x
_atom_site_fract_y
_atom_site_fract_z
_atom_site_U_iso_or_equiv
_atom_site_adp_type
_atom_site_occupancy
_atom_site_site_symmetry_order
_atom_site_calc_flag
_atom_site_refinement_flags_posn
_atom_site_refinement_flags_adp
_atom_site_refinement_flags_occupancy
_atom_site_disorder_assembly
_atom_site_disorder_group
S1 S 0.73638(2) 0.54108(4) 0.58856(3) 0.02234(11) Uani 1 1 d . . . . .
O1 O 0.48270(3) 0.81027(18) 0.42325(10) 0.0387(3) Uani 1 1 d . . . . .
N3 N 0.66081(3) 0.61147(14) 0.54144(10) 0.0193(2) Uani 1 1 d . . . . .
N2 N 0.67107(3) 0.40716(16) 0.67331(11) 0.0255(3) Uani 1 1 d . . . . .
N1 N 0.63181(3) 0.43112(16) 0.65565(11) 0.0256(3) Uani 1 1 d . . . . .
C8 C 0.62636(4) 0.55274(17) 0.57721(12) 0.0218(3) Uani 1 1 d . . . . .
C9 C 0.68731(4) 0.51633(17) 0.60425(12) 0.0211(3) Uani 1 1 d . . . . .
C13 C 0.81724(4) 0.50513(18) 0.78699(13) 0.0255(3) Uani 1 1 d . . . . .
H13 H 0.804010 0.579492 0.836933 0.031 Uiso 1 1 calc R U . . .
C12 C 0.79671(4) 0.39552(18) 0.71171(13) 0.0243(3) Uani 1 1 d . . . . .
C10 C 0.66906(4) 0.74903(17) 0.46116(12) 0.0226(3) Uani 1 1 d . . . . .
H10A H 0.671018 0.710082 0.375873 0.034 Uiso 1 1 calc R U . . .
H10B H 0.693286 0.799717 0.490082 0.034 Uiso 1 1 calc R U . . .
H10C H 0.648432 0.829692 0.463581 0.034 Uiso 1 1 calc R U . . .
C4 C 0.58870(4) 0.61707(17) 0.53542(12) 0.0230(3) Uani 1 1 d . . . . .
C5 C 0.58049(4) 0.67211(19) 0.41429(13) 0.0256(3) Uani 1 1 d . . . . .
H5 H 0.599638 0.666976 0.355351 0.031 Uiso 1 1 calc R U . . .
C1 C 0.51646(4) 0.7413(2) 0.46511(13) 0.0288(3) Uani 1 1 d . . . . .
C14 C 0.85689(4) 0.50766(19) 0.79035(14) 0.0278(3) Uani 1 1 d . . . . .
H14 H 0.870633 0.584387 0.841565 0.033 Uiso 1 1 calc R U . . .
C6 C 0.54479(4) 0.7339(2) 0.37950(13) 0.0297(3) Uani 1 1 d . . . . .
H6 H 0.539544 0.771419 0.297025 0.036 Uiso 1 1 calc R U . . .
C3 C 0.55960(4) 0.6195(2) 0.61899(13) 0.0279(3) Uani 1 1 d . . . . .
H3 H 0.564534 0.578831 0.700742 0.033 Uiso 1 1 calc R U . . .
C15 C 0.87639(4) 0.3986(2) 0.71921(15) 0.0314(3) Uani 1 1 d . . . . .
H15 H 0.903544 0.399419 0.721902 0.038 Uiso 1 1 calc R U . . .
C2 C 0.52363(4) 0.6804(2) 0.58435(13) 0.0303(3) Uani 1 1 d . . . . .
H2 H 0.504006 0.680439 0.641757 0.036 Uiso 1 1 calc R U . . .
C17 C 0.81654(5) 0.2870(2) 0.63964(15) 0.0341(3) Uani 1 1 d . . . . .
H17 H 0.802811 0.211700 0.587100 0.041 Uiso 1 1 calc R U . . .
C11 C 0.75373(4) 0.3951(2) 0.70680(15) 0.0314(3) Uani 1 1 d . . . . .
H11A H 0.744528 0.426317 0.788613 0.038 Uiso 1 1 calc R U . . .
H11B H 0.744002 0.284277 0.685893 0.038 Uiso 1 1 calc R U . . .
C16 C 0.85612(5) 0.2878(2) 0.64386(16) 0.0381(4) Uani 1 1 d . . . . .
H16 H 0.869419 0.212372 0.595036 0.046 Uiso 1 1 calc R U . . .
C7 C 0.45319(5) 0.8233(3) 0.50899(16) 0.0411(4) Uani 1 1 d . . . . .
H7A H 0.430900 0.877804 0.468660 0.062 Uiso 1 1 calc R U . . .
H7B H 0.462518 0.887346 0.581180 0.062 Uiso 1 1 calc R U . . .
H7C H 0.445898 0.713851 0.535944 0.062 Uiso 1 1 calc R U . . .

loop_
_atom_site_aniso_label
_atom_site_aniso_U_11
_atom_site_aniso_U_22
_atom_site_aniso_U_33
_atom_site_aniso_U_23
_atom_site_aniso_U_13
_atom_site_aniso_U_12
S1 0.02177(18) 0.02466(19) 0.02059(18) 0.00349(11) 0.00135(12) -0.00175(12)
O1 0.0232(5) 0.0668(9) 0.0260(5) -0.0009(5) 0.0007(4) 0.0086(5)
N3 0.0218(5) 0.0201(5) 0.0162(5) -0.0003(4) 0.0028(4) -0.0010(4)
N2 0.0247(6) 0.0265(6) 0.0259(6) 0.0055(5) 0.0052(5) 0.0003(5)
N1 0.0237(6) 0.0268(6) 0.0268(6) 0.0044(5) 0.0059(4) -0.0005(5)
C8 0.0236(6) 0.0240(7) 0.0181(6) -0.0010(5) 0.0050(5) -0.0014(5)
C9 0.0249(6) 0.0210(6) 0.0176(6) 0.0004(5) 0.0024(5) -0.0007(5)
C13 0.0274(7) 0.0238(7) 0.0252(7) 0.0015(5) 0.0012(5) 0.0037(5)
C12 0.0259(7) 0.0247(7) 0.0221(6) 0.0075(5) 0.0003(5) -0.0017(5)
C10 0.0257(7) 0.0233(6) 0.0191(6) 0.0033(5) 0.0020(5) -0.0024(5)
C4 0.0233(6) 0.0251(7) 0.0208(6) -0.0017(5) 0.0030(5) -0.0015(5)
C5 0.0252(7) 0.0326(7) 0.0194(6) -0.0033(5) 0.0043(5) -0.0011(6)
C1 0.0226(7) 0.0398(8) 0.0238(7) -0.0047(6) 0.0001(5) 0.0009(6)
C14 0.0275(7) 0.0269(7) 0.0283(7) 0.0037(6) -0.0041(6) -0.0013(6)
C6 0.0265(7) 0.0442(9) 0.0183(6) -0.0009(6) 0.0006(5) 0.0005(6)
C3 0.0269(7) 0.0368(8) 0.0203(6) 0.0021(6) 0.0045(5) -0.0004(6)
C15 0.0247(7) 0.0356(8) 0.0343(8) 0.0093(6) 0.0049(6) 0.0036(6)
C2 0.0243(7) 0.0444(9) 0.0228(7) -0.0022(6) 0.0071(5) -0.0005(6)
C17 0.0403(9) 0.0315(8) 0.0305(7) -0.0067(6) 0.0031(6) -0.0047(7)
C11 0.0259(7) 0.0335(8) 0.0344(8) 0.0148(6) -0.0022(6) -0.0027(6)
C16 0.0410(9) 0.0374(9) 0.0373(8) -0.0057(7) 0.0136(7) 0.0064(7)
C7 0.0225(7) 0.0660(12) 0.0353(8) -0.0032(8) 0.0052(6) 0.0061(7)

loop_
_atom_type_symbol
_atom_type_description
_atom_type_scat_dispersion_real
_atom_type_scat_dispersion_imag
_atom_type_scat_source
C C 0.0181 0.0091 'International Tables Vol C Tables 4.2.6.8 and 6.1.1.4'
H H 0.0000 0.0000 'International Tables Vol C Tables 4.2.6.8 and 6.1.1.4'
N N 0.0311 0.0180 'International Tables Vol C Tables 4.2.6.8 and 6.1.1.4'
O O 0.0492 0.0322 'International Tables Vol C Tables 4.2.6.8 and 6.1.1.4'
S S 0.3331 0.5567 'International Tables Vol C Tables 4.2.6.8 and 6.1.1.4'

loop_
_exptl_crystal_face_index_h
_exptl_crystal_face_index_k
_exptl_crystal_face_index_l
_exptl_crystal_face_perp_dist
1 0 0 0.0281
-1 0 0 0.0360
-2 1 1 0.0656
0 0 -1 0.1103
0 1 0 0.0374
0 2 -1 0.0591
0 1 1 0.0782
0 -1 2 0.0726
-5 2 0 0.0425
2 -1 0 0.0566
-4 -3 0 0.0665
-5 2 -1 0.0607

loop_
_geom_angle_atom_site_label_1
_geom_angle_atom_site_label_2
_geom_angle_atom_site_label_3
_geom_angle
_geom_angle_site_symmetry_1
_geom_angle_site_symmetry_3
_geom_angle_publ_flag
C9 S1 C11 98.51(7) . . ?
C1 O1 C7 117.45(12) . . ?
C8 N3 C10 129.97(12) . . ?
C9 N3 C8 104.20(11) . . ?
C9 N3 C10 125.74(11) . . ?
C9 N2 N1 106.37(11) . . ?
C8 N1 N2 107.61(11) . . ?
N3 C8 C4 125.21(12) . . ?
N1 C8 N3 110.32(12) . . ?
N1 C8 C4 124.46(12) . . ?
N3 C9 S1 122.15(10) . . ?
N2 C9 S1 126.34(11) . . ?
N2 C9 N3 111.50(12) . . ?
C12 C13 H13 119.6 . . ?
C12 C13 C14 120.79(14) . . ?
C14 C13 H13 119.6 . . ?
C13 C12 C17 118.86(14) . . ?
C13 C12 C11 120.61(14) . . ?
C17 C12 C11 120.53(14) . . ?
N3 C10 H10A 109.5 . . ?
N3 C10 H10B 109.5 . . ?
N3 C10 H10C 109.5 . . ?
H10A C10 H10B 109.5 . . ?
H10A C10 H10C 109.5 . . ?
H10B C10 H10C 109.5 . . ?
C5 C4 C8 122.57(12) . . ?
C3 C4 C8 118.78(12) . . ?
C3 C4 C5 118.64(13) . . ?
C4 C5 H5 119.7 . . ?
C6 C5 C4 120.60(13) . . ?
C6 C5 H5 119.7 . . ?
O1 C1 C6 115.71(13) . . ?
O1 C1 C2 124.36(13) . . ?
C2 C1 C6 119.93(14) . . ?
C13 C14 H14 120.0 . . ?
C15 C14 C13 120.01(14) . . ?
C15 C14 H14 120.0 . . ?
C5 C6 C1 120.15(13) . . ?
C5 C6 H6 119.9 . . ?
C1 C6 H6 119.9 . . ?
C4 C3 H3 119.5 . . ?
C2 C3 C4 120.98(13) . . ?
C2 C3 H3 119.5 . . ?
C14 C15 H15 120.2 . . ?
C14 C15 C16 119.67(14) . . ?
C16 C15 H15 120.2 . . ?
C1 C2 H2 120.2 . . ?
C3 C2 C1 119.60(13) . . ?
C3 C2 H2 120.2 . . ?
C12 C17 H17 119.7 . . ?
C16 C17 C12 120.52(15) . . ?
C16 C17 H17 119.7 . . ?
S1 C11 H11A 110.0 . . ?
S1 C11 H11B 110.0 . . ?
C12 C11 S1 108.49(10) . . ?
C12 C11 H11A 110.0 . . ?
C12 C11 H11B 110.0 . . ?
H11A C11 H11B 108.4 . . ?
C15 C16 H16 119.9 . . ?
C17 C16 C15 120.14(15) . . ?
C17 C16 H16 119.9 . . ?
O1 C7 H7A 109.5 . . ?
O1 C7 H7B 109.5 . . ?
O1 C7 H7C 109.5 . . ?
H7A C7 H7B 109.5 . . ?
H7A C7 H7C 109.5 . . ?
H7B C7 H7C 109.5 . . ?

loop_
_geom_bond_atom_site_label_1
_geom_bond_atom_site_label_2
_geom_bond_distance
_geom_bond_site_symmetry_2
_geom_bond_publ_flag
S1 C9 1.7478(14) . ?
S1 C11 1.8278(15) . ?
O1 C1 1.3644(18) . ?
O1 C7 1.4285(19) . ?
N3 C8 1.3733(17) . ?
N3 C9 1.3634(18) . ?
N3 C10 1.4589(17) . ?
N2 N1 1.3920(17) . ?
N2 C9 1.3126(18) . ?
N1 C8 1.3136(18) . ?
C8 C4 1.4684(19) . ?
C13 H13 0.9500 . ?
C13 C12 1.385(2) . ?
C13 C14 1.387(2) . ?
C12 C17 1.391(2) . ?
C12 C11 1.503(2) . ?
C10 H10A 0.9800 . ?
C10 H10B 0.9800 . ?
C10 H10C 0.9800 . ?
C4 C5 1.3978(19) . ?
C4 C3 1.3972(19) . ?
C5 H5 0.9500 . ?
C5 C6 1.382(2) . ?
C1 C6 1.394(2) . ?
C1 C2 1.390(2) . ?
C14 H14 0.9500 . ?
C14 C15 1.382(2) . ?
C6 H6 0.9500 . ?
C3 H3 0.9500 . ?
C3 C2 1.387(2) . ?
C15 H15 0.9500 . ?
C15 C16 1.387(2) . ?
C2 H2 0.9500 . ?
C17 H17 0.9500 . ?
C17 C16 1.385(2) . ?
C11 H11A 0.9900 . ?
C11 H11B 0.9900 . ?
C16 H16 0.9500 . ?
C7 H7A 0.9800 . ?
C7 H7B 0.9800 . ?
C7 H7C 0.9800 . ?

loop_
_geom_torsion_atom_site_label_1
_geom_torsion_atom_site_label_2
_geom_torsion_atom_site_label_3
_geom_torsion_atom_site_label_4
_geom_torsion
_geom_torsion_site_symmetry_1
_geom_torsion_site_symmetry_2
_geom_torsion_site_symmetry_3
_geom_torsion_site_symmetry_4
_geom_torsion_publ_flag
O1 C1 C6 C5 177.48(15) . . . . ?
O1 C1 C2 C3 -177.07(15) . . . . ?
N3 C8 C4 C5 37.4(2) . . . . ?
N3 C8 C4 C3 -144.31(14) . . . . ?
N2 N1 C8 N3 0.01(15) . . . . ?
N2 N1 C8 C4 -179.33(12) . . . . ?
N1 N2 C9 S1 -179.10(10) . . . . ?
N1 N2 C9 N3 -0.09(16) . . . . ?
N1 C8 C4 C5 -143.35(15) . . . . ?
N1 C8 C4 C3 34.9(2) . . . . ?
C8 N3 C9 S1 179.15(10) . . . . ?
C8 N3 C9 N2 0.10(15) . . . . ?
C8 C4 C5 C6 -179.06(14) . . . . ?
C8 C4 C3 C2 179.42(14) . . . . ?
C9 S1 C11 C12 -179.50(11) . . . . ?
C9 N3 C8 N1 -0.07(15) . . . . ?
C9 N3 C8 C4 179.27(13) . . . . ?
C9 N2 N1 C8 0.05(16) . . . . ?
C13 C12 C17 C16 0.5(2) . . . . ?
C13 C12 C11 S1 87.70(15) . . . . ?
C13 C14 C15 C16 0.5(2) . . . . ?
C12 C13 C14 C15 -0.8(2) . . . . ?
C12 C17 C16 C15 -0.7(3) . . . . ?
C10 N3 C8 N1 -176.79(12) . . . . ?
C10 N3 C8 C4 2.6(2) . . . . ?
C10 N3 C9 S1 -3.95(18) . . . . ?
C10 N3 C9 N2 177.00(12) . . . . ?
C4 C5 C6 C1 -0.3(2) . . . . ?
C4 C3 C2 C1 -0.6(2) . . . . ?
C5 C4 C3 C2 -2.2(2) . . . . ?
C14 C13 C12 C17 0.3(2) . . . . ?
C14 C13 C12 C11 -179.00(13) . . . . ?
C14 C15 C16 C17 0.2(3) . . . . ?
C6 C1 C2 C3 3.0(3) . . . . ?
C3 C4 C5 C6 2.6(2) . . . . ?
C2 C1 C6 C5 -2.6(3) . . . . ?
C17 C12 C11 S1 -91.59(15) . . . . ?
C11 S1 C9 N3 174.28(12) . . . . ?
C11 S1 C9 N2 -6.81(14) . . . . ?
C11 C12 C17 C16 179.78(14) . . . . ?
C7 O1 C1 C6 -178.71(16) . . . . ?
C7 O1 C1 C2 1.4(3) . . . . ?

loop_
_exptl_oxdiff_crystal_face_indexfrac_h
_exptl_oxdiff_crystal_face_indexfrac_k
_exptl_oxdiff_crystal_face_indexfrac_l
_exptl_oxdiff_crystal_face_x
_exptl_oxdiff_crystal_face_y
_exptl_oxdiff_crystal_face_z
1.0003 -0.0000 -0.0001 -0.0087 0.0431 -0.0022
-1.0003 0.0000 0.0001 0.0087 -0.0431 0.0022
-2.0009 0.9998 0.9996 0.1213 -0.0683 -0.2070
0.0005 -0.0004 -1.0001 0.0623 0.0112 0.1282
0.0002 0.9994 -0.0007 0.1662 0.0292 -0.0833
0.0009 1.9985 -1.0015 0.3948 0.0696 -0.0384
-0.0003 0.9998 0.9994 0.1039 0.0180 -0.2114
-0.0012 -0.9987 2.0009 -0.2909 -0.0516 -0.1731
-5.0010 1.9989 -0.0009 0.3759 -0.1573 -0.1555
2.0004 -0.9995 0.0005 -0.1836 0.0571 0.0789
-4.0017 -2.9983 0.0024 -0.4639 -0.2602 0.2586
-5.0005 1.9986 -1.0010 0.4383 -0.1461 -0.0273
